data_1552822
loop_
_publ_author_name
'Chen, Changjuan'
'Bai, Zhiyong'
'Cui, Yaqin'
'Cong, Yong'
'Pan, Xiaobo'
'Wu, Jincai'

_publ_section_title
;
 ppm-Level Thermally Switchable Yttrium Phenoxide Catalysts for
 Moisture-Insensitive and Controllably Immortal Polymerization of
 rac-Lactide
;
_journal_issue 17
_journal_name_full Macromolecules
_journal_page_first 6800
_journal_paper_doi 10.1021/acs.macromol.8b01229
_journal_volume 51
_journal_year 2018
_chemical_formula_moiety 'C174 H256 O26 Y4, 4(C H2 Cl2)'
_chemical_formula_sum 'C178 H264 Cl8 O26 Y4'
_chemical_formula_weight 3459.12
_space_group_crystal_system tetragonal
_space_group_IT_number 120
_space_group_name_Hall 'I -4 -2c'
_space_group_name_H-M_alt 'I -4 c 2'
_atom_sites_solution_hydrogens mixed
_atom_sites_solution_primary iterative
_audit_creation_date 2018-04-19
_audit_creation_method
;
Olex2 1.2
(compiled 2018.04.03 svn.r3497 for OlexSys, GUI svn.r5486)
;
_cell_angle_alpha 90
_cell_angle_beta 90
_cell_angle_gamma 90
_cell_formula_units_Z 8
_cell_length_a 25.8909(4)
_cell_length_b 25.8909(4)
_cell_length_c 59.130(4)
_cell_measurement_reflns_used 7511
_cell_measurement_temperature 173.01(10)
_cell_measurement_theta_max 69.6270
_cell_measurement_theta_min 4.4050
_cell_volume 39637(3)
_computing_cell_refinement
;
CrysAlisPro, Agilent Technologies,
Version 1.171.36.28 (release 01-02-2013 CrysAlis171 .NET)
(compiled Feb  1 2013,16:14:44)
;
_computing_data_collection
;
CrysAlisPro, Agilent Technologies,
Version 1.171.36.28 (release 01-02-2013 CrysAlis171 .NET)
(compiled Feb  1 2013,16:14:44)
;
_computing_data_reduction
;
CrysAlisPro, Agilent Technologies,
Version 1.171.36.28 (release 01-02-2013 CrysAlis171 .NET)
(compiled Feb  1 2013,16:14:44)
;
_computing_molecular_graphics 'Olex2 (Dolomanov et al., 2009)'
_computing_publication_material 'Olex2 (Dolomanov et al., 2009)'
_computing_structure_refinement 'ShelXL (Sheldrick, 2015)'
_computing_structure_solution
;
Superflip (Palatinus & Chapuis, 2007;Palatinus & van der Lee, 2008;
Palatinus et al., 2012)
;
_diffrn_ambient_temperature 173.01(10)
_diffrn_detector_area_resol_mean 16.0733
_diffrn_measured_fraction_theta_full 0.995
_diffrn_measured_fraction_theta_max 0.985
_diffrn_measurement_details
;
#__ type_ start__ end____ width___ exp.time_
  1 omega  -50.00  -21.00   1.0000   15.0000
omega____ theta____ kappa____ phi______ frames
    -       -8.5000  -77.0000   90.0000 29

#__ type_ start__ end____ width___ exp.time_
  2 omega  -17.00   23.00   1.0000   15.0000
omega____ theta____ kappa____ phi______ frames
    -       -8.5000  -77.0000   90.0000 40

#__ type_ start__ end____ width___ exp.time_
  3 omega  -23.00   16.00   1.0000   15.0000
omega____ theta____ kappa____ phi______ frames
    -       -8.5000  -63.0000  -60.0000 39

#__ type_ start__ end____ width___ exp.time_
  4 omega   32.00   67.00   1.0000   15.0000
omega____ theta____ kappa____ phi______ frames
    -       54.0000   57.0000    0.0000 35

#__ type_ start__ end____ width___ exp.time_
  5 omega   53.00   79.00   1.0000   15.0000
omega____ theta____ kappa____ phi______ frames
    -       54.0000 -129.0000   61.0000 26

#__ type_ start__ end____ width___ exp.time_
  6 omega   28.00  127.00   1.0000   15.0000
omega____ theta____ kappa____ phi______ frames
    -       54.0000   38.0000  -30.0000 99

#__ type_ start__ end____ width___ exp.time_
  7 omega  125.00  151.00   1.0000   30.0000
omega____ theta____ kappa____ phi______ frames
    -      108.0000  111.0000 -150.0000 26

#__ type_ start__ end____ width___ exp.time_
  8 omega   38.00  103.00   1.0000   30.0000
omega____ theta____ kappa____ phi______ frames
    -      108.0000  -50.0000 -180.0000 65

#__ type_ start__ end____ width___ exp.time_
  9 omega  148.00  177.00   1.0000   30.0000
omega____ theta____ kappa____ phi______ frames
    -      108.0000   25.0000  -90.0000 29

#__ type_ start__ end____ width___ exp.time_
 10 omega   90.00  145.00   1.0000   30.0000
omega____ theta____ kappa____ phi______ frames
    -      108.0000   25.0000  -90.0000 55

#__ type_ start__ end____ width___ exp.time_
 11 omega  140.00  165.00   1.0000   30.0000
omega____ theta____ kappa____ phi______ frames
    -      108.0000  132.0000   42.0000 25

#__ type_ start__ end____ width___ exp.time_
 12 omega   91.00  175.00   1.0000   30.0000
omega____ theta____ kappa____ phi______ frames
    -      108.0000   63.0000  -30.0000 84

#__ type_ start__ end____ width___ exp.time_
 13 omega   39.00  108.00   1.0000   30.0000
omega____ theta____ kappa____ phi______ frames
    -      108.0000 -111.0000   60.0000 69

#__ type_ start__ end____ width___ exp.time_
 14 omega  131.00  174.00   1.0000   30.0000
omega____ theta____ kappa____ phi______ frames
    -      108.0000  111.0000 -120.0000 43
;
_diffrn_measurement_device_type 'SuperNova, Dual, Cu at zero, Eos'
_diffrn_measurement_method '\w scans'
_diffrn_orient_matrix_UB_11 -0.0005934000
_diffrn_orient_matrix_UB_12 0.0080657000
_diffrn_orient_matrix_UB_13 -0.0258230000
_diffrn_orient_matrix_UB_21 -0.0023677000
_diffrn_orient_matrix_UB_22 -0.0588743000
_diffrn_orient_matrix_UB_23 -0.0035053000
_diffrn_orient_matrix_UB_31 -0.0594649000
_diffrn_orient_matrix_UB_32 0.0022565000
_diffrn_orient_matrix_UB_33 0.0004122000
_diffrn_radiation_monochromator mirror
_diffrn_radiation_type MoK\a
_diffrn_radiation_wavelength 0.710
_diffrn_reflns_av_R_equivalents 0.0620
_diffrn_reflns_av_unetI/netI 0.0791
_diffrn_reflns_Laue_measured_fraction_full 0.995
_diffrn_reflns_Laue_measured_fraction_max 0.985
_diffrn_reflns_limit_h_max 20
_diffrn_reflns_limit_h_min -31
_diffrn_reflns_limit_k_max 28
_diffrn_reflns_limit_k_min -31
_diffrn_reflns_limit_l_max 71
_diffrn_reflns_limit_l_min -67
_diffrn_reflns_number 54607
_diffrn_reflns_point_group_measured_fraction_full 0.996
_diffrn_reflns_point_group_measured_fraction_max 0.986
_diffrn_reflns_theta_full 25.214
_diffrn_reflns_theta_max 25.639
_diffrn_reflns_theta_min 1.769
_diffrn_source 'SuperNova (Cu) X-ray Source'
_exptl_absorpt_coefficient_mu 1.326
_exptl_absorpt_correction_T_max 1.00000
_exptl_absorpt_correction_T_min 0.88080
_exptl_absorpt_correction_type multi-scan
_exptl_absorpt_process_details
;
CrysAlisPro, Agilent Technologies,
Version 1.171.36.28 (release 01-02-2013 CrysAlis171 .NET)
(compiled Feb  1 2013,16:14:44)
Empirical absorption correction using spherical harmonics,
 implemented in SCALE3 ABSPACK scaling algorithm.
;
_exptl_crystal_colour yellow
_exptl_crystal_colour_primary yellow
_exptl_crystal_density_diffrn 1.159
_exptl_crystal_description block
_exptl_crystal_F_000 14656
_exptl_crystal_size_max 0.22
_exptl_crystal_size_mid 0.18
_exptl_crystal_size_min 0.16
_refine_diff_density_max 0.609
_refine_diff_density_min -0.457
_refine_diff_density_rms 0.067
_refine_ls_abs_structure_details
;
 Flack x determined using 4985 quotients [(I+)-(I-)]/[(I+)+(I-)]
 (Parsons and Flack (2004), Acta Cryst. A60, s61).
;
_refine_ls_abs_structure_Flack 0.009(3)
_refine_ls_extinction_method none
_refine_ls_goodness_of_fit_ref 1.061
_refine_ls_hydrogen_treatment constr
_refine_ls_matrix_type full
_refine_ls_number_parameters 1014
_refine_ls_number_reflns 18153
_refine_ls_number_restraints 0
_refine_ls_restrained_S_all 1.061
_refine_ls_R_factor_all 0.0859
_refine_ls_R_factor_gt 0.0539
_refine_ls_shift/su_max 0.002
_refine_ls_shift/su_mean 0.000
_refine_ls_structure_factor_coef Fsqd
_refine_ls_weighting_details 'w=1/[\s^2^(Fo^2^)+(0.0580P)^2^] where P=(Fo^2^+2Fc^2^)/3'
_refine_ls_weighting_scheme calc
_refine_ls_wR_factor_gt 0.1214
_refine_ls_wR_factor_ref 0.1419
_reflns_Friedel_coverage 0.916
_reflns_Friedel_fraction_full 0.998
_reflns_Friedel_fraction_max 0.988
_reflns_number_gt 13077
_reflns_number_total 18153
_reflns_threshold_expression 'I > 2\s(I)'
_cod_data_source_file ma8b01229_si_003.cif
_cod_data_source_block chchj_0322_3
_cod_database_code 1552822
_shelxl_version_number 2013-4
_shelx_space_group_comment
;
The symmetry employed for this shelxl refinement is uniquely defined
by the following loop, which should always be used as a source of
symmetry information in preference to the above space-group names.
They are only intended as comments.
;
_shelx_estimated_absorpt_t_max 0.816
_shelx_estimated_absorpt_t_min 0.759
_reflns_odcompleteness_completeness 99.68
_reflns_odcompleteness_iscentric 1
_reflns_odcompleteness_theta 66.97
_olex2_refinement_description
;
1. Twinned data refinement
 Scales: 0.748(6)
 0.252(6)
2. Fixed Uiso
 At 1.2 times of:
  All C(H,H) groups, H89A of C89, H34 of C34, H32 of C32, H5 of C5, H11 of
  C11, H3A of C3, H9 of C9, H55 of C55, H49 of C49, H47 of C47, H53 of C53, H76
  of C76
 At 1.5 times of:
  All C(H,H,H) groups, H78 of C78, H89B of C89, All O(H) groups, All O(H,H)
  groups
3.a Riding coordinates:
 O6(H6), O7(H7A,H7B), O13(H13A,H13B), O14(H14)
3.b Secondary CH2 refined with riding coordinates:
 C89(H89A,H89B), C90(H90A,H90B)
3.c Aromatic/amide H refined with riding coordinates:
 C3(H3A), C5(H5), C9(H9), C11(H11), C32(H32), C34(H34), C47(H47), C49(H49),
 C53(H53), C55(H55), C76(H76), C78(H78)
3.d Idealised Me refined as rotating group:
 C15(H15A,H15B,H15C), C16(H16A,H16B,H16C), C17(H17A,H17B,H17C), C19(H19A,H19B,
 H19C), C20(H20A,H20B,H20C), C21(H21A,H21B,H21C), C23(H23A,H23B,H23C), C24(H24A,
 H24B,H24C), C25(H25A,H25B,H25C), C27(H27A,H27B,H27C), C28(H28A,H28B,H28C),
 C29(H29A,H29B,H29C), C38(H38A,H38B,H38C), C39(H39A,H39B,H39C), C40(H40A,H40B,
 H40C), C42(H42A,H42B,H42C), C43(H43A,H43B,H43C), C44(H44A,H44B,H44C), C59(H59A,
 H59B,H59C), C60(H60A,H60B,H60C), C61(H61A,H61B,H61C), C63(H63A,H63B,H63C),
 C64(H64A,H64B,H64C), C65(H65A,H65B,H65C), C67(H67A,H67B,H67C), C68(H68A,H68B,
 H68C), C69(H69A,H69B,H69C), C71(H71A,H71B,H71C), C72(H72A,H72B,H72C), C73(H73A,
 H73B,H73C), C82(H82A,H82B,H82C), C83(H83A,H83B,H83C), C84(H84A,H84B,H84C),
 C86(H86A,H86B,H86C), C87(H87A,H87B,H87C), C88(H88A,H88B,H88C)
3.e Idealised tetrahedral OH refined as rotating group:
 O3(H3), O10(H10)
;
_olex2_date_sample_data_collection 2018-03-22
_olex2_submission_special_instructions 'No special instructions were received'

loop_
_space_group_symop_operation_xyz
'x, y, z'
'y, -x, -z'
'-x, -y, z'
'-y, x, -z'
'y, x, -z+1/2'
'-y, -x, -z+1/2'
'-x, y, z+1/2'
'x, -y, z+1/2'
'x+1/2, y+1/2, z+1/2'
'y+1/2, -x+1/2, -z+1/2'
'-x+1/2, -y+1/2, z+1/2'
'-y+1/2, x+1/2, -z+1/2'
'y+1/2, x+1/2, -z+1'
'-y+1/2, -x+1/2, -z+1'
'-x+1/2, y+1/2, z+1'
'x+1/2, -y+1/2, z+1'

loop_
_atom_site_label
_atom_site_type_symbol
_atom_site_fract_x
_atom_site_fract_y
_atom_site_fract_z
_atom_site_U_iso_or_equiv
_atom_site_adp_type
_atom_site_occupancy
_atom_site_site_symmetry_order
_atom_site_calc_flag
_atom_site_refinement_flags_posn
_atom_site_refinement_flags_adp
_atom_site_refinement_flags_occupancy
Y1 Y 0.04263(2) -0.05209(2) -0.02557(2) 0.02643(9) Uani 1 1 d . . .
O1 O 0.04799(13) -0.13366(13) -0.01259(6) 0.0384(9) Uani 1 1 d . . .
O2 O -0.01354(13) -0.10806(13) -0.04804(7) 0.0409(10) Uani 1 1 d . . .
O3 O -0.08867(16) -0.09756(16) -0.07628(8) 0.0585(12) Uani 1 1 d . . .
H3 H -0.0629 -0.0887 -0.0692 0.088 Uiso 1 1 calc GR . .
O4 O 0.08916(13) -0.05219(15) -0.05696(7) 0.0432(10) Uani 1 1 d . . .
O5 O 0.0000 0.0000 -0.05337(9) 0.0347(13) Uani 1 2 d S T P
O6 O 0.04253(11) 0.03645(12) -0.01468(5) 0.0288(7) Uani 1 1 d . . .
H6 H 0.0433 0.0615 -0.0237 0.043 Uiso 1 1 d R . .
O7 O 0.13029(13) -0.03589(14) -0.01487(7) 0.0458(10) Uani 1 1 d . . .
H7A H 0.1357 -0.0100 -0.0061 0.069 Uiso 1 1 d R . .
H7B H 0.1494 -0.0332 -0.0270 0.069 Uiso 1 1 d R . .
C1 C 0.0537(2) -0.17816(19) -0.02330(10) 0.0414(13) Uani 1 1 d . . .
C2 C 0.0919(2) -0.2138(2) -0.01591(12) 0.0556(18) Uani 1 1 d . . .
C3 C 0.0989(3) -0.2575(2) -0.02887(13) 0.067(2) Uani 1 1 d . . .
H3A H 0.1255 -0.2797 -0.0247 0.080 Uiso 1 1 calc R . .
C4 C 0.0693(3) -0.2714(3) -0.04769(13) 0.066(2) Uani 1 1 d . . .
C5 C 0.0303(2) -0.2364(2) -0.05392(12) 0.0595(19) Uani 1 1 d . . .
H5 H 0.0097 -0.2435 -0.0664 0.071 Uiso 1 1 calc R . .
C6 C 0.02198(19) -0.19150(19) -0.04168(10) 0.0406(14) Uani 1 1 d . . .
C7 C -0.01946(19) -0.1566(2) -0.04855(10) 0.0420(14) Uani 1 1 d . . .
C8 C -0.0698(2) -0.1773(2) -0.05679(11) 0.0452(15) Uani 1 1 d . . .
C9 C -0.0858(2) -0.2269(2) -0.05039(11) 0.0526(17) Uani 1 1 d . . .
H9 H -0.0650 -0.2468 -0.0410 0.063 Uiso 1 1 calc R . .
C10 C -0.1322(2) -0.2464(2) -0.05788(12) 0.0596(18) Uani 1 1 d . . .
C11 C -0.1618(2) -0.2157(3) -0.07238(12) 0.0614(19) Uani 1 1 d . . .
H11 H -0.1927 -0.2293 -0.0778 0.074 Uiso 1 1 calc R . .
C12 C -0.1481(2) -0.1664(3) -0.07916(11) 0.0544(17) Uani 1 1 d . . .
C13 C -0.1013(2) -0.1458(2) -0.07060(11) 0.0477(15) Uani 1 1 d . . .
C14 C 0.1254(3) -0.2036(2) 0.00462(11) 0.0603(18) Uani 1 1 d . . .
C15 C 0.1627(3) -0.1592(3) 0.00023(15) 0.083(3) Uani 1 1 d . . .
H15A H 0.1843 -0.1676 -0.0124 0.124 Uiso 1 1 calc GR . .
H15B H 0.1837 -0.1537 0.0134 0.124 Uiso 1 1 calc GR . .
H15C H 0.1435 -0.1284 -0.0030 0.124 Uiso 1 1 calc GR . .
C16 C 0.1565(3) -0.2514(3) 0.01181(16) 0.114(3) Uani 1 1 d . . .
H16A H 0.1346 -0.2813 0.0115 0.172 Uiso 1 1 calc GR . .
H16B H 0.1695 -0.2464 0.0269 0.172 Uiso 1 1 calc GR . .
H16C H 0.1849 -0.2563 0.0016 0.172 Uiso 1 1 calc GR . .
C17 C 0.0931(3) -0.1890(3) 0.02519(12) 0.084(2) Uani 1 1 d . . .
H17A H 0.0699 -0.1615 0.0213 0.126 Uiso 1 1 calc GR . .
H17B H 0.1155 -0.1778 0.0372 0.126 Uiso 1 1 calc GR . .
H17C H 0.0736 -0.2184 0.0301 0.126 Uiso 1 1 calc GR . .
C18 C 0.0812(3) -0.3199(3) -0.06117(15) 0.084(2) Uani 1 1 d . . .
C19 C 0.1378(3) -0.3179(3) -0.06937(18) 0.135(4) Uani 1 1 d . . .
H19A H 0.1428 -0.2880 -0.0787 0.202 Uiso 1 1 calc GR . .
H19B H 0.1455 -0.3485 -0.0780 0.202 Uiso 1 1 calc GR . .
H19C H 0.1605 -0.3161 -0.0565 0.202 Uiso 1 1 calc GR . .
C20 C 0.0755(6) -0.3662(3) -0.0459(2) 0.194(7) Uani 1 1 d . . .
H20A H 0.1038 -0.3672 -0.0355 0.290 Uiso 1 1 calc GR . .
H20B H 0.0755 -0.3971 -0.0549 0.290 Uiso 1 1 calc GR . .
H20C H 0.0436 -0.3638 -0.0377 0.290 Uiso 1 1 calc GR . .
C21 C 0.0472(4) -0.3274(3) -0.08118(16) 0.135(3) Uani 1 1 d . . .
H21A H 0.0118 -0.3270 -0.0765 0.202 Uiso 1 1 calc GR . .
H21B H 0.0550 -0.3599 -0.0882 0.202 Uiso 1 1 calc GR . .
H21C H 0.0531 -0.3000 -0.0918 0.202 Uiso 1 1 calc GR . .
C22 C -0.1513(3) -0.3005(3) -0.05020(15) 0.080(3) Uani 1 1 d . . .
C23 C -0.1181(4) -0.3265(3) -0.03359(19) 0.146(4) Uani 1 1 d . . .
H23A H -0.0874 -0.3387 -0.0409 0.219 Uiso 1 1 calc GR . .
H23B H -0.1364 -0.3553 -0.0272 0.219 Uiso 1 1 calc GR . .
H23C H -0.1089 -0.3027 -0.0218 0.219 Uiso 1 1 calc GR . .
C24 C -0.1609(4) -0.3327(3) -0.07084(17) 0.141(4) Uani 1 1 d . . .
H24A H -0.1829 -0.3141 -0.0811 0.211 Uiso 1 1 calc GR . .
H24B H -0.1775 -0.3644 -0.0665 0.211 Uiso 1 1 calc GR . .
H24C H -0.1287 -0.3402 -0.0781 0.211 Uiso 1 1 calc GR . .
C25 C -0.2044(4) -0.2962(3) -0.03777(17) 0.129(4) Uani 1 1 d . . .
H25A H -0.2001 -0.2769 -0.0240 0.194 Uiso 1 1 calc GR . .
H25B H -0.2169 -0.3301 -0.0343 0.194 Uiso 1 1 calc GR . .
H25C H -0.2287 -0.2788 -0.0474 0.194 Uiso 1 1 calc GR . .
C26 C -0.1816(3) -0.1352(3) -0.09572(13) 0.071(2) Uani 1 1 d . . .
C27 C -0.1493(3) -0.1230(3) -0.11719(14) 0.095(3) Uani 1 1 d . . .
H27A H -0.1228 -0.0985 -0.1135 0.142 Uiso 1 1 calc GR . .
H27B H -0.1714 -0.1089 -0.1286 0.142 Uiso 1 1 calc GR . .
H27C H -0.1337 -0.1542 -0.1227 0.142 Uiso 1 1 calc GR . .
C28 C -0.2008(3) -0.0847(3) -0.08539(14) 0.097(3) Uani 1 1 d . . .
H28A H -0.2272 -0.0920 -0.0745 0.146 Uiso 1 1 calc GR . .
H28B H -0.2146 -0.0631 -0.0971 0.146 Uiso 1 1 calc GR . .
H28C H -0.1725 -0.0673 -0.0781 0.146 Uiso 1 1 calc GR . .
C29 C -0.2288(3) -0.1665(4) -0.10423(15) 0.116(4) Uani 1 1 d . . .
H29A H -0.2171 -0.1970 -0.1119 0.174 Uiso 1 1 calc GR . .
H29B H -0.2487 -0.1457 -0.1145 0.174 Uiso 1 1 calc GR . .
H29C H -0.2499 -0.1762 -0.0916 0.174 Uiso 1 1 calc GR . .
C30 C 0.07600(19) -0.0601(2) -0.07805(10) 0.0424(14) Uani 1 1 d . . .
C31 C 0.1081(2) -0.0913(3) -0.09240(11) 0.0553(17) Uani 1 1 d . . .
C32 C 0.0892(2) -0.1046(3) -0.11363(11) 0.0569(18) Uani 1 1 d . . .
H32 H 0.1095 -0.1256 -0.1228 0.068 Uiso 1 1 calc R . .
C33 C 0.0413(2) -0.0883(3) -0.12206(11) 0.0548(17) Uani 1 1 d . . .
C34 C 0.0133(2) -0.0547(2) -0.10918(10) 0.0453(14) Uani 1 1 d . . .
H34 H -0.0178 -0.0420 -0.1148 0.054 Uiso 1 1 calc R . .
C35 C 0.03027(18) -0.0389(2) -0.08763(10) 0.0408(14) Uani 1 1 d . . .
C36 C 0.0000 0.0000 -0.07523(15) 0.041(2) Uani 1 2 d S T P
C37 C 0.1606(2) -0.1114(3) -0.08419(12) 0.0631(19) Uani 1 1 d . . .
C38 C 0.1942(2) -0.0644(3) -0.07821(14) 0.080(3) Uani 1 1 d . . .
H38A H 0.1955 -0.0413 -0.0909 0.120 Uiso 1 1 calc GR . .
H38B H 0.2285 -0.0758 -0.0746 0.120 Uiso 1 1 calc GR . .
H38C H 0.1796 -0.0469 -0.0654 0.120 Uiso 1 1 calc GR . .
C39 C 0.1546(3) -0.1466(3) -0.06391(13) 0.076(2) Uani 1 1 d . . .
H39A H 0.1368 -0.1285 -0.0521 0.114 Uiso 1 1 calc GR . .
H39B H 0.1881 -0.1570 -0.0586 0.114 Uiso 1 1 calc GR . .
H39C H 0.1351 -0.1766 -0.0682 0.114 Uiso 1 1 calc GR . .
C40 C 0.1896(2) -0.1415(3) -0.10303(14) 0.103(3) Uani 1 1 d . . .
H40A H 0.1718 -0.1733 -0.1061 0.154 Uiso 1 1 calc GR . .
H40B H 0.2241 -0.1490 -0.0981 0.154 Uiso 1 1 calc GR . .
H40C H 0.1909 -0.1209 -0.1165 0.154 Uiso 1 1 calc GR . .
C41 C 0.0242(2) -0.1075(3) -0.14542(12) 0.064(2) Uani 1 1 d . . .
C42 C -0.0276(2) -0.0845(4) -0.15243(13) 0.093(3) Uani 1 1 d . . .
H42A H -0.0539 -0.0958 -0.1421 0.140 Uiso 1 1 calc GR . .
H42B H -0.0360 -0.0957 -0.1675 0.140 Uiso 1 1 calc GR . .
H42C H -0.0254 -0.0475 -0.1521 0.140 Uiso 1 1 calc GR . .
C43 C 0.0638(3) -0.0891(4) -0.16366(12) 0.099(3) Uani 1 1 d . . .
H43A H 0.0588 -0.0530 -0.1666 0.148 Uiso 1 1 calc GR . .
H43B H 0.0586 -0.1082 -0.1774 0.148 Uiso 1 1 calc GR . .
H43C H 0.0983 -0.0947 -0.1582 0.148 Uiso 1 1 calc GR . .
C44 C 0.0202(4) -0.1663(3) -0.14485(16) 0.119(4) Uani 1 1 d . . .
H44A H 0.0527 -0.1807 -0.1402 0.178 Uiso 1 1 calc GR . .
H44B H 0.0115 -0.1789 -0.1596 0.178 Uiso 1 1 calc GR . .
H44C H -0.0061 -0.1764 -0.1343 0.178 Uiso 1 1 calc GR . .
Y2 Y -0.05543(2) -0.53861(2) -0.22447(2) 0.02198(9) Uani 1 1 d . . .
O8 O -0.13695(11) -0.53765(12) -0.23753(6) 0.0337(8) Uani 1 1 d . . .
O9 O -0.10640(12) -0.47816(12) -0.20235(6) 0.0377(9) Uani 1 1 d . . .
O10 O -0.08694(19) -0.40369(16) -0.17447(9) 0.0690(15) Uani 1 1 d . . .
H10 H -0.0837 -0.4337 -0.1786 0.104 Uiso 1 1 calc GR . .
O11 O -0.05994(13) -0.58463(13) -0.19277(6) 0.0384(9) Uani 1 1 d . . .
O12 O 0.0000 -0.5000 -0.19636(8) 0.0325(12) Uani 1 2 d S T P
O13 O -0.04464(13) -0.62738(12) -0.23473(7) 0.0423(10) Uani 1 1 d . . .
H13A H -0.0476 -0.6494 -0.2236 0.063 Uiso 1 1 d R . .
H13B H -0.0281 -0.6408 -0.2458 0.063 Uiso 1 1 d R . .
O14 O 0.03268(11) -0.54517(11) -0.23554(6) 0.0276(8) Uani 1 1 d . . .
H14 H 0.0487 -0.5652 -0.2260 0.041 Uiso 1 1 d R . .
C45 C -0.18121(17) -0.53971(18) -0.22664(11) 0.0416(14) Uani 1 1 d . . .
C46 C -0.2210(2) -0.5745(2) -0.23388(11) 0.0495(16) Uani 1 1 d . . .
C47 C -0.2659(2) -0.5768(2) -0.22091(12) 0.0599(19) Uani 1 1 d . . .
H47 H -0.2915 -0.5998 -0.2254 0.072 Uiso 1 1 calc R . .
C48 C -0.2750(2) -0.5470(2) -0.20167(12) 0.0580(18) Uani 1 1 d . . .
C49 C -0.2389(2) -0.5118(2) -0.19618(11) 0.0545(18) Uani 1 1 d . . .
H49 H -0.2450 -0.4900 -0.1840 0.065 Uiso 1 1 calc R . .
C50 C -0.19201(19) -0.5067(2) -0.20826(11) 0.0448(15) Uani 1 1 d . . .
C51 C -0.1537(2) -0.46808(18) -0.20108(10) 0.0385(13) Uani 1 1 d . . .
C52 C -0.1690(2) -0.41689(19) -0.19230(10) 0.0465(15) Uani 1 1 d . . .
C53 C -0.2176(2) -0.3967(2) -0.19772(13) 0.068(2) Uani 1 1 d . . .
H53 H -0.2395 -0.4155 -0.2071 0.082 Uiso 1 1 calc R . .
C54 C -0.2338(3) -0.3494(2) -0.18951(16) 0.089(3) Uani 1 1 d . . .
C55 C -0.1994(3) -0.3224(2) -0.17584(16) 0.099(3) Uani 1 1 d . . .
H55 H -0.2103 -0.2907 -0.1702 0.119 Uiso 1 1 calc R . .
C56 C -0.1500(3) -0.3391(2) -0.16996(13) 0.073(2) Uani 1 1 d . . .
C57 C -0.1349(3) -0.3872(2) -0.17920(11) 0.0556(17) Uani 1 1 d . . .
C58 C -0.2141(2) -0.6094(3) -0.25445(12) 0.0629(19) Uani 1 1 d . . .
C59 C -0.1720(3) -0.6491(2) -0.24999(15) 0.078(2) Uani 1 1 d . . .
H59A H -0.1831 -0.6724 -0.2383 0.117 Uiso 1 1 calc GR . .
H59B H -0.1410 -0.6318 -0.2452 0.117 Uiso 1 1 calc GR . .
H59C H -0.1652 -0.6682 -0.2636 0.117 Uiso 1 1 calc GR . .
C60 C -0.1983(3) -0.5775(3) -0.27511(12) 0.079(2) Uani 1 1 d . . .
H60A H -0.1655 -0.5613 -0.2723 0.118 Uiso 1 1 calc GR . .
H60B H -0.2239 -0.5514 -0.2779 0.118 Uiso 1 1 calc GR . .
H60C H -0.1955 -0.5997 -0.2881 0.118 Uiso 1 1 calc GR . .
C61 C -0.2643(3) -0.6387(3) -0.26104(16) 0.110(3) Uani 1 1 d . . .
H61A H -0.2913 -0.6143 -0.2640 0.165 Uiso 1 1 calc GR . .
H61B H -0.2743 -0.6611 -0.2488 0.165 Uiso 1 1 calc GR . .
H61C H -0.2581 -0.6590 -0.2744 0.165 Uiso 1 1 calc GR . .
C62 C -0.3251(2) -0.5551(3) -0.18822(15) 0.078(2) Uani 1 1 d . . .
C63 C -0.3270(3) -0.5241(3) -0.16675(14) 0.108(3) Uani 1 1 d . . .
H63A H -0.3267 -0.4879 -0.1703 0.162 Uiso 1 1 calc GR . .
H63B H -0.2974 -0.5322 -0.1576 0.162 Uiso 1 1 calc GR . .
H63C H -0.3579 -0.5323 -0.1586 0.162 Uiso 1 1 calc GR . .
C64 C -0.3306(3) -0.6116(3) -0.18159(15) 0.091(3) Uani 1 1 d . . .
H64A H -0.3013 -0.6218 -0.1727 0.136 Uiso 1 1 calc GR . .
H64B H -0.3323 -0.6325 -0.1950 0.136 Uiso 1 1 calc GR . .
H64C H -0.3616 -0.6161 -0.1729 0.136 Uiso 1 1 calc GR . .
C65 C -0.3714(3) -0.5389(4) -0.20291(18) 0.137(4) Uani 1 1 d . . .
H65A H -0.3772 -0.5645 -0.2144 0.205 Uiso 1 1 calc GR . .
H65B H -0.3643 -0.5062 -0.2099 0.205 Uiso 1 1 calc GR . .
H65C H -0.4016 -0.5360 -0.1936 0.205 Uiso 1 1 calc GR . .
C66 C -0.2865(3) -0.3267(3) -0.1952(2) 0.122(4) Uani 1 1 d . . .
C67 C -0.2781(3) -0.2754(3) -0.2082(2) 0.175(6) Uani 1 1 d . . .
H67A H -0.2607 -0.2823 -0.2222 0.262 Uiso 1 1 calc GR . .
H67B H -0.2575 -0.2524 -0.1992 0.262 Uiso 1 1 calc GR . .
H67C H -0.3109 -0.2596 -0.2112 0.262 Uiso 1 1 calc GR . .
C68 C -0.3191(3) -0.3622(3) -0.2092(2) 0.169(6) Uani 1 1 d . . .
H68A H -0.3243 -0.3940 -0.2012 0.254 Uiso 1 1 calc GR . .
H68B H -0.3019 -0.3690 -0.2233 0.254 Uiso 1 1 calc GR . .
H68C H -0.3518 -0.3462 -0.2121 0.254 Uiso 1 1 calc GR . .
C69 C -0.3136(4) -0.3151(4) -0.1716(2) 0.224(6) Uani 1 1 d . . .
H69A H -0.2917 -0.2933 -0.1626 0.336 Uiso 1 1 calc GR . .
H69B H -0.3195 -0.3470 -0.1637 0.336 Uiso 1 1 calc GR . .
H69C H -0.3460 -0.2981 -0.1742 0.336 Uiso 1 1 calc GR . .
C70 C -0.1153(4) -0.3069(3) -0.15472(14) 0.100(4) Uani 1 1 d . . .
C71 C -0.1375(6) -0.2563(4) -0.1487(3) 0.258(8) Uani 1 1 d . . .
H71A H -0.1696 -0.2613 -0.1409 0.387 Uiso 1 1 calc GR . .
H71B H -0.1433 -0.2365 -0.1622 0.387 Uiso 1 1 calc GR . .
H71C H -0.1139 -0.2381 -0.1390 0.387 Uiso 1 1 calc GR . .
C72 C -0.0618(4) -0.2957(4) -0.16521(17) 0.145(4) Uani 1 1 d . . .
H72A H -0.0648 -0.2682 -0.1760 0.217 Uiso 1 1 calc GR . .
H72B H -0.0492 -0.3262 -0.1726 0.217 Uiso 1 1 calc GR . .
H72C H -0.0381 -0.2857 -0.1535 0.217 Uiso 1 1 calc GR . .
C73 C -0.1065(8) -0.3371(5) -0.13329(18) 0.308(11) Uani 1 1 d . . .
H73A H -0.0731 -0.3287 -0.1272 0.462 Uiso 1 1 calc GR . .
H73B H -0.1080 -0.3734 -0.1365 0.462 Uiso 1 1 calc GR . .
H73C H -0.1326 -0.3284 -0.1224 0.462 Uiso 1 1 calc GR . .
C74 C -0.0686(2) -0.56816(19) -0.17222(10) 0.0398(14) Uani 1 1 d . . .
C75 C -0.1058(2) -0.5940(2) -0.15797(11) 0.0534(17) Uani 1 1 d . . .
C76 C -0.1190(3) -0.5707(2) -0.13788(12) 0.0642(19) Uani 1 1 d . . .
H76 H -0.1435 -0.5870 -0.1289 0.077 Uiso 1 1 calc R . .
C77 C -0.0977(3) -0.5239(2) -0.12999(11) 0.0615(18) Uani 1 1 d . . .
C78 C -0.0579(2) -0.5030(2) -0.14212(10) 0.0482(16) Uani 1 1 d . . .
H78 H -0.0407 -0.4741 -0.1365 0.072 Uiso 1 1 calc R . .
C79 C -0.0423(2) -0.52448(18) -0.16315(9) 0.0383(13) Uani 1 1 d . . .
C80 C 0.0000 -0.5000 -0.17512(13) 0.0342(18) Uani 1 2 d S T P
C81 C -0.1280(3) -0.6453(2) -0.16479(12) 0.0619(19) Uani 1 1 d . . .
C82 C -0.1654(3) -0.6678(3) -0.14661(15) 0.110(3) Uani 1 1 d . . .
H82A H -0.1803 -0.6400 -0.1381 0.164 Uiso 1 1 calc GR . .
H82B H -0.1465 -0.6902 -0.1366 0.164 Uiso 1 1 calc GR . .
H82C H -0.1923 -0.6870 -0.1539 0.164 Uiso 1 1 calc GR . .
C83 C -0.0851(3) -0.6847(2) -0.16829(13) 0.075(2) Uani 1 1 d . . .
H83A H -0.0656 -0.6882 -0.1546 0.113 Uiso 1 1 calc GR . .
H83B H -0.0627 -0.6732 -0.1802 0.113 Uiso 1 1 calc GR . .
H83C H -0.0999 -0.7174 -0.1723 0.113 Uiso 1 1 calc GR . .
C84 C -0.1589(2) -0.6406(3) -0.18693(13) 0.071(2) Uani 1 1 d . . .
H84A H -0.1360 -0.6317 -0.1991 0.106 Uiso 1 1 calc GR . .
H84B H -0.1848 -0.6143 -0.1853 0.106 Uiso 1 1 calc GR . .
H84C H -0.1753 -0.6730 -0.1902 0.106 Uiso 1 1 calc GR . .
C85 C -0.1211(3) -0.4971(3) -0.10875(13) 0.084(2) Uani 1 1 d . . .
C86 C -0.1685(3) -0.4681(3) -0.11601(18) 0.138(4) Uani 1 1 d . . .
H86A H -0.1915 -0.4912 -0.1237 0.206 Uiso 1 1 calc GR . .
H86B H -0.1587 -0.4406 -0.1260 0.206 Uiso 1 1 calc GR . .
H86C H -0.1854 -0.4541 -0.1029 0.206 Uiso 1 1 calc GR . .
C87 C -0.0822(4) -0.4599(4) -0.09836(15) 0.111(4) Uani 1 1 d . . .
H87A H -0.0757 -0.4321 -0.1087 0.166 Uiso 1 1 calc GR . .
H87B H -0.0505 -0.4780 -0.0953 0.166 Uiso 1 1 calc GR . .
H87C H -0.0958 -0.4463 -0.0845 0.166 Uiso 1 1 calc GR . .
C88 C -0.1371(6) -0.5361(4) -0.09130(16) 0.234(7) Uani 1 1 d . . .
H88A H -0.1071 -0.5485 -0.0835 0.351 Uiso 1 1 calc GR . .
H88B H -0.1543 -0.5644 -0.0986 0.351 Uiso 1 1 calc GR . .
H88C H -0.1602 -0.5201 -0.0807 0.351 Uiso 1 1 calc GR . .
Cl0A Cl 0.4711(3) 0.8409(3) 0.52336(13) 0.440(5) Uani 1 1 d . . .
Cl4 Cl 0.55019(19) 0.76698(19) 0.52139(11) 0.276(3) Uani 1 1 d . . .
C89 C 0.5068(5) 0.8034(5) 0.5056(2) 0.188(7) Uani 1 1 d . . .
H89A H 0.5254 0.8251 0.4950 0.225 Uiso 1 1 calc R . .
H89B H 0.4843 0.7807 0.4971 0.282 Uiso 1 1 calc R . .
Cl1 Cl 0.1607(3) 1.0064(4) 0.72272(14) 0.488(5) Uani 1 1 d . . .
Cl2 Cl 0.2370(2) 0.9374(2) 0.72622(15) 0.396(5) Uani 1 1 d . . .
C90 C 0.1891(8) 0.9689(6) 0.7442(2) 0.383(11) Uani 1 1 d . . .
H90A H 0.1650 0.9446 0.7509 0.459 Uiso 1 1 calc R . .
H90B H 0.2047 0.9899 0.7560 0.459 Uiso 1 1 calc R . .

loop_
_atom_site_aniso_label
_atom_site_aniso_U_11
_atom_site_aniso_U_22
_atom_site_aniso_U_33
_atom_site_aniso_U_23
_atom_site_aniso_U_13
_atom_site_aniso_U_12
Y1 0.02042(16) 0.02792(18) 0.0309(2) -0.00217(19) -0.00226(18) 0.00424(14)
O1 0.0437(18) 0.0316(16) 0.040(2) -0.0072(16) -0.0105(17) 0.0052(14)
O2 0.0331(16) 0.0399(18) 0.050(2) -0.0093(18) -0.0135(17) 0.0001(14)
O3 0.050(2) 0.054(2) 0.071(3) -0.002(2) -0.018(2) -0.0017(19)
O4 0.0310(16) 0.061(2) 0.037(2) -0.0025(19) -0.0022(16) 0.0087(16)
O5 0.030(2) 0.043(3) 0.031(3) 0.000 0.000 0.0051(18)
O6 0.0257(14) 0.0321(15) 0.0285(16) 0.0044(14) -0.0034(14) 0.0015(11)
O7 0.0288(16) 0.056(2) 0.053(2) -0.004(2) -0.0024(18) 0.0025(15)
C1 0.043(3) 0.033(2) 0.048(3) -0.011(2) -0.007(3) 0.0104(19)
C2 0.056(3) 0.041(3) 0.070(4) -0.008(3) -0.018(3) 0.015(2)
C3 0.061(3) 0.053(3) 0.086(5) -0.020(4) -0.021(4) 0.024(3)
C4 0.063(4) 0.059(3) 0.076(5) -0.019(4) -0.003(4) 0.021(3)
C5 0.052(3) 0.055(3) 0.071(5) -0.020(3) -0.014(3) 0.004(3)
C6 0.037(2) 0.033(2) 0.052(3) -0.012(2) -0.006(2) 0.006(2)
C7 0.034(2) 0.043(3) 0.050(3) -0.014(3) -0.004(2) 0.002(2)
C8 0.036(2) 0.045(3) 0.055(4) -0.019(3) -0.005(3) 0.002(2)
C9 0.046(3) 0.051(3) 0.061(4) -0.019(3) -0.001(3) -0.002(3)
C10 0.054(3) 0.054(3) 0.070(4) -0.019(3) -0.010(3) -0.009(3)
C11 0.043(3) 0.078(4) 0.063(4) -0.029(3) -0.006(3) -0.014(3)
C12 0.030(2) 0.079(4) 0.054(4) -0.017(3) -0.009(3) 0.003(3)
C13 0.036(3) 0.059(3) 0.048(3) -0.018(3) 0.001(3) 0.004(2)
C14 0.075(4) 0.047(3) 0.059(4) -0.002(3) -0.033(3) 0.020(3)
C15 0.081(5) 0.075(5) 0.092(6) -0.010(4) -0.039(4) 0.006(4)
C16 0.140(6) 0.076(4) 0.127(7) -0.019(5) -0.067(5) 0.063(4)
C17 0.098(5) 0.098(5) 0.057(4) -0.001(4) -0.029(4) 0.032(4)
C18 0.081(5) 0.057(3) 0.113(6) -0.048(4) -0.020(5) 0.022(3)
C19 0.097(6) 0.120(6) 0.187(9) -0.101(5) 0.017(6) 0.022(5)
C20 0.340(18) 0.039(4) 0.201(13) -0.036(6) 0.093(12) -0.007(8)
C21 0.144(7) 0.114(5) 0.148(8) -0.093(5) -0.059(6) 0.069(5)
C22 0.078(5) 0.060(4) 0.100(6) -0.018(4) -0.014(5) -0.015(4)
C23 0.144(7) 0.090(5) 0.203(11) 0.056(7) -0.091(7) -0.058(5)
C24 0.213(10) 0.096(5) 0.114(8) -0.035(6) -0.001(8) -0.083(5)
C25 0.142(7) 0.096(6) 0.149(9) -0.031(6) 0.070(7) -0.052(5)
C26 0.052(3) 0.102(5) 0.060(4) -0.008(4) -0.020(3) 0.003(4)
C27 0.088(5) 0.120(7) 0.078(6) 0.009(6) -0.026(5) 0.004(5)
C28 0.080(5) 0.130(7) 0.081(6) -0.019(6) -0.016(5) 0.045(5)
C29 0.070(4) 0.164(9) 0.113(7) -0.007(7) -0.055(4) -0.023(5)
C30 0.034(2) 0.057(3) 0.036(3) -0.008(3) 0.001(2) 0.007(2)
C31 0.034(3) 0.079(4) 0.052(4) -0.011(3) -0.002(3) 0.017(3)
C32 0.043(3) 0.081(4) 0.047(4) -0.004(3) 0.003(3) 0.023(3)
C33 0.034(3) 0.084(4) 0.047(3) -0.013(3) -0.003(3) 0.013(3)
C34 0.029(2) 0.066(3) 0.041(3) -0.010(3) -0.002(2) 0.009(2)
C35 0.023(2) 0.056(3) 0.043(3) 0.002(3) 0.002(2) 0.0072(19)
C36 0.015(3) 0.050(4) 0.056(5) 0.000 0.000 0.002(2)
C37 0.041(3) 0.091(4) 0.058(4) -0.014(4) 0.000(3) 0.034(3)
C38 0.032(3) 0.128(6) 0.079(5) -0.011(5) 0.003(3) 0.009(4)
C39 0.059(4) 0.084(4) 0.085(5) -0.004(4) -0.017(4) 0.030(3)
C40 0.058(3) 0.177(7) 0.073(5) -0.039(5) -0.010(4) 0.067(4)
C41 0.049(3) 0.089(5) 0.053(4) -0.024(4) -0.005(3) 0.008(3)
C42 0.050(3) 0.174(8) 0.056(4) -0.037(5) -0.012(3) 0.031(4)
C43 0.061(4) 0.184(10) 0.051(4) -0.029(6) 0.002(4) 0.006(6)
C44 0.148(8) 0.093(6) 0.115(7) -0.033(6) -0.058(6) -0.007(6)
Y2 0.01859(15) 0.01666(14) 0.0307(2) 0.00002(18) 0.00352(18) -0.00152(13)
O8 0.0232(14) 0.0367(16) 0.041(2) -0.0038(16) 0.0107(14) -0.0072(12)
O9 0.0331(16) 0.0315(16) 0.048(2) -0.0081(16) 0.0076(16) 0.0084(13)
O10 0.097(3) 0.039(2) 0.071(3) -0.016(2) -0.019(3) 0.016(2)
O11 0.0410(17) 0.0340(16) 0.040(2) 0.0039(17) 0.0036(17) -0.0045(14)
O12 0.033(2) 0.035(2) 0.030(3) 0.000 0.000 -0.0017(19)
O13 0.051(2) 0.0227(15) 0.053(2) -0.0001(16) 0.0089(18) -0.0007(14)
O14 0.0202(13) 0.0269(14) 0.0356(18) -0.0041(14) -0.0024(14) 0.0006(11)
C45 0.029(2) 0.035(2) 0.061(4) 0.005(3) 0.014(3) -0.0016(18)
C46 0.034(2) 0.059(3) 0.056(4) 0.007(3) 0.010(3) -0.012(2)
C47 0.035(2) 0.060(3) 0.084(5) 0.012(4) 0.011(3) -0.016(2)
C48 0.034(2) 0.057(3) 0.083(5) 0.015(3) 0.028(3) -0.001(2)
C49 0.048(3) 0.043(3) 0.073(5) 0.011(3) 0.019(3) 0.016(2)
C50 0.028(2) 0.040(3) 0.067(4) 0.009(3) 0.013(3) 0.005(2)
C51 0.042(2) 0.030(2) 0.043(3) 0.004(2) 0.014(2) 0.0077(19)
C52 0.049(3) 0.031(2) 0.059(4) 0.000(3) 0.024(3) 0.010(2)
C53 0.045(3) 0.034(3) 0.126(6) 0.009(4) 0.029(4) 0.009(2)
C54 0.059(3) 0.045(3) 0.163(8) 0.021(4) 0.052(4) 0.026(3)
C55 0.105(5) 0.032(3) 0.161(8) 0.000(4) 0.079(5) 0.015(3)
C56 0.117(6) 0.034(3) 0.069(5) -0.002(3) 0.038(4) 0.006(3)
C57 0.080(4) 0.036(3) 0.051(4) 0.004(3) 0.018(3) 0.008(3)
C58 0.047(3) 0.082(4) 0.060(4) -0.015(4) 0.007(3) -0.026(3)
C59 0.075(4) 0.057(4) 0.102(6) -0.021(4) 0.013(5) -0.017(3)
C60 0.082(4) 0.099(5) 0.055(4) -0.013(4) -0.001(4) -0.037(4)
C61 0.068(4) 0.146(6) 0.116(7) -0.045(6) 0.013(5) -0.062(4)
C62 0.040(3) 0.078(4) 0.117(6) 0.019(4) 0.039(3) -0.010(3)
C63 0.086(4) 0.085(5) 0.153(7) 0.020(5) 0.092(4) 0.006(4)
C64 0.076(4) 0.084(5) 0.112(6) 0.005(5) 0.051(4) -0.023(4)
C65 0.037(3) 0.197(10) 0.176(10) 0.089(8) 0.031(5) 0.025(5)
C66 0.055(4) 0.061(4) 0.250(13) 0.016(6) 0.038(6) 0.029(3)
C67 0.084(5) 0.086(5) 0.355(17) 0.064(8) 0.057(8) 0.053(4)
C68 0.052(4) 0.090(6) 0.365(19) 0.017(9) -0.027(7) 0.037(4)
C69 0.128(6) 0.084(6) 0.460(18) 0.029(9) 0.181(7) 0.045(4)
C70 0.198(10) 0.042(4) 0.061(5) -0.016(4) 0.013(6) -0.002(5)
C71 0.251(17) 0.083(5) 0.44(2) -0.141(8) -0.055(16) 0.042(8)
C72 0.137(8) 0.178(9) 0.120(9) -0.063(7) 0.007(7) -0.080(6)
C73 0.71(3) 0.158(10) 0.056(7) 0.006(7) -0.043(13) -0.201(13)
C74 0.043(3) 0.036(2) 0.041(3) 0.002(2) 0.008(2) 0.006(2)
C75 0.051(3) 0.049(3) 0.060(4) 0.015(3) 0.016(3) 0.004(3)
C76 0.067(4) 0.061(4) 0.064(4) 0.021(3) 0.030(3) 0.008(3)
C77 0.084(4) 0.053(3) 0.047(4) 0.009(3) 0.028(3) 0.021(3)
C78 0.067(4) 0.042(3) 0.036(3) 0.001(2) 0.005(3) 0.016(2)
C79 0.050(3) 0.029(2) 0.036(3) 0.001(2) 0.003(2) 0.0046(19)
C80 0.033(3) 0.035(3) 0.035(4) 0.000 0.000 0.009(3)
C81 0.067(4) 0.056(3) 0.063(4) 0.015(3) 0.020(3) -0.014(3)
C82 0.125(6) 0.100(5) 0.103(7) 0.014(5) 0.052(5) -0.054(4)
C83 0.093(5) 0.043(3) 0.090(6) 0.010(4) 0.000(5) -0.009(3)
C84 0.053(3) 0.073(4) 0.087(6) -0.010(4) 0.012(4) -0.020(3)
C85 0.136(6) 0.056(4) 0.059(4) 0.014(3) 0.050(4) 0.026(4)
C86 0.113(6) 0.116(7) 0.183(10) -0.023(7) 0.066(6) 0.052(5)
C87 0.142(8) 0.125(7) 0.066(5) -0.032(5) 0.022(6) 0.020(7)
C88 0.52(2) 0.087(7) 0.094(6) 0.022(5) 0.172(8) 0.051(10)
Cl0A 0.563(13) 0.297(7) 0.461(10) -0.168(6) 0.007(9) 0.129(8)
Cl4 0.221(5) 0.172(4) 0.436(8) 0.098(5) -0.109(5) -0.044(4)
C89 0.143(10) 0.193(13) 0.228(16) -0.035(12) -0.001(12) 0.065(10)
Cl1 0.427(10) 0.588(13) 0.450(10) -0.126(12) -0.167(8) -0.090(11)
Cl2 0.173(4) 0.267(5) 0.750(13) -0.224(6) 0.071(7) -0.064(4)
C90 0.73(3) 0.319(16) 0.097(12) -0.005(12) 0.022(16) 0.348(15)

loop_
_atom_type_symbol
_atom_type_description
_atom_type_scat_dispersion_real
_atom_type_scat_dispersion_imag
_atom_type_scat_source
C C 0.0033 0.0016 'International Tables Vol C Tables 4.2.6.8 and 6.1.1.4'
H H 0.0000 0.0000 'International Tables Vol C Tables 4.2.6.8 and 6.1.1.4'
Cl Cl 0.1484 0.1585 'International Tables Vol C Tables 4.2.6.8 and 6.1.1.4'
O O 0.0106 0.0060 'International Tables Vol C Tables 4.2.6.8 and 6.1.1.4'
Y Y -2.7962 3.5667 'International Tables Vol C Tables 4.2.6.8 and 6.1.1.4'

loop_
_geom_angle_atom_site_label_1
_geom_angle_atom_site_label_2
_geom_angle_atom_site_label_3
_geom_angle
_geom_angle_site_symmetry_1
_geom_angle_site_symmetry_3
Y1 Y1 Y1 53.066(14) 4 2
Y1 Y1 Y1 63.472(7) 3 4
Y1 Y1 Y1 63.472(7) 3 2
O1 Y1 Y1 139.91(9) . 3
O1 Y1 Y1 80.41(9) . 2
O1 Y1 Y1 108.75(10) . 4
O1 Y1 O2 70.49(12) . .
O1 Y1 O5 142.23(10) . .
O1 Y1 O6 144.19(12) . .
O1 Y1 O6 97.30(12) . 3
O1 Y1 O6 76.27(12) . 2
O1 Y1 O7 90.90(12) . .
O2 Y1 Y1 94.70(8) . 3
O2 Y1 Y1 94.85(9) . 2
O2 Y1 Y1 146.20(9) . 4
O4 Y1 Y1 128.08(10) . 4
O4 Y1 Y1 173.00(9) . 2
O4 Y1 Y1 110.23(10) . 3
O4 Y1 O1 104.55(14) . .
O4 Y1 O2 82.38(13) . .
O4 Y1 O5 71.10(12) . .
O4 Y1 O6 150.32(12) . 2
O4 Y1 O6 138.29(12) . 3
O4 Y1 O6 103.21(13) . .
O4 Y1 O7 72.87(14) . .
O5 Y1 Y1 101.95(8) . 2
O5 Y1 Y1 43.32(9) . 3
O5 Y1 Y1 101.95(8) . 4
O5 Y1 O2 71.75(9) . .
O5 Y1 O6 126.31(11) . 2
O6 Y1 Y1 74.71(8) 3 4
O6 Y1 Y1 82.99(7) 2 3
O6 Y1 Y1 35.44(8) . 4
O6 Y1 Y1 35.00(8) 3 2
O6 Y1 Y1 74.29(8) . 2
O6 Y1 Y1 33.90(7) 2 4
O6 Y1 Y1 35.14(7) 2 2
O6 Y1 Y1 42.86(7) 3 3
O6 Y1 Y1 41.78(7) . 3
O6 Y1 O2 71.98(11) 3 .
O6 Y1 O2 135.79(11) . .
O6 Y1 O2 124.10(12) 2 .
O6 Y1 O5 69.89(10) 3 .
O6 Y1 O5 69.09(10) . .
O6 Y1 O6 69.21(12) 3 2
O6 Y1 O6 68.42(11) . 2
O6 Y1 O6 75.95(12) 3 .
O6 Y1 O7 76.16(11) . .
O6 Y1 O7 142.48(12) 3 .
O7 Y1 Y1 112.35(10) . 2
O7 Y1 Y1 117.71(9) . 3
O7 Y1 Y1 68.00(10) . 4
O7 Y1 O2 144.24(12) . .
O7 Y1 O5 121.31(10) . .
O7 Y1 O6 77.45(12) . 2
C1 O1 Y1 131.3(4) . .
C7 O2 Y1 132.3(3) . .
C30 O4 Y1 131.1(3) . .
Y1 O5 Y1 93.35(18) 3 .
C36 O5 Y1 133.32(9) . 3
C36 O5 Y1 133.33(9) . .
Y1 O6 Y1 111.10(12) 3 4
Y1 O6 Y1 95.36(11) 3 .
Y1 O6 Y1 109.42(12) . 4
O1 C1 C2 119.7(5) . .
O1 C1 C6 121.2(5) . .
C6 C1 C2 119.0(5) . .
C1 C2 C14 122.1(5) . .
C3 C2 C1 116.9(6) . .
C3 C2 C14 120.9(5) . .
C2 C3 C4 125.5(6) . .
C3 C4 C5 115.9(6) . .
C3 C4 C18 121.3(6) . .
C5 C4 C18 122.7(7) . .
C6 C5 C4 121.0(6) . .
C1 C6 C7 119.5(5) . .
C5 C6 C1 121.3(5) . .
C5 C6 C7 119.2(5) . .
O2 C7 C6 121.2(5) . .
O2 C7 C8 118.0(5) . .
C6 C7 C8 120.7(5) . .
C9 C8 C7 120.0(5) . .
C9 C8 C13 121.0(5) . .
C13 C8 C7 119.0(5) . .
C10 C9 C8 120.5(6) . .
C9 C10 C11 117.9(6) . .
C9 C10 C22 120.9(6) . .
C11 C10 C22 121.1(6) . .
C12 C11 C10 124.1(6) . .
C11 C12 C13 117.5(6) . .
C11 C12 C26 121.6(6) . .
C13 C12 C26 120.8(6) . .
O3 C13 C8 123.0(5) . .
O3 C13 C12 118.2(6) . .
C8 C13 C12 118.8(6) . .
C2 C14 C15 111.0(6) . .
C2 C14 C16 112.4(6) . .
C2 C14 C17 111.7(6) . .
C15 C14 C16 108.8(6) . .
C15 C14 C17 107.3(6) . .
C17 C14 C16 105.4(6) . .
C4 C18 C19 109.2(6) . .
C20 C18 C4 109.0(7) . .
C20 C18 C19 107.8(8) . .
C21 C18 C4 113.9(6) . .
C21 C18 C19 108.4(8) . .
C21 C18 C20 108.4(8) . .
C10 C22 C25 110.7(6) . .
C23 C22 C10 115.1(6) . .
C23 C22 C24 112.7(8) . .
C23 C22 C25 103.4(8) . .
C24 C22 C10 108.5(7) . .
C24 C22 C25 106.0(7) . .
C12 C26 C27 108.9(6) . .
C12 C26 C29 112.2(7) . .
C28 C26 C12 112.2(6) . .
C28 C26 C27 109.2(7) . .
C28 C26 C29 108.7(6) . .
C29 C26 C27 105.4(6) . .
O4 C30 C31 120.0(5) . .
O4 C30 C35 122.4(5) . .
C35 C30 C31 117.6(5) . .
C30 C31 C37 121.1(6) . .
C32 C31 C30 118.0(5) . .
C32 C31 C37 120.9(6) . .
C31 C32 C33 123.9(6) . .
C32 C33 C41 118.5(6) . .
C34 C33 C32 117.6(6) . .
C34 C33 C41 123.8(5) . .
C33 C34 C35 121.7(5) . .
C30 C35 C36 120.6(5) . .
C34 C35 C30 120.5(5) . .
C34 C35 C36 118.9(5) . .
O5 C36 C35 119.9(4) . .
O5 C36 C35 119.9(4) . 3
C35 C36 C35 120.2(8) . 3
C31 C37 C38 107.7(5) . .
C31 C37 C40 111.8(6) . .
C38 C37 C40 106.8(6) . .
C39 C37 C31 111.3(5) . .
C39 C37 C38 110.6(6) . .
C39 C37 C40 108.4(6) . .
C33 C41 C43 109.5(6) . .
C42 C41 C33 111.8(6) . .
C42 C41 C43 105.7(6) . .
C42 C41 C44 109.7(7) . .
C44 C41 C33 108.9(6) . .
C44 C41 C43 111.3(7) . .
Y2 Y2 Y2 63.379(7) 3_545 10_544
Y2 Y2 Y2 53.240(13) 10_544 12_444
Y2 Y2 Y2 63.378(7) 3_545 12_444
O8 Y2 Y2 108.73(9) . 12_444
O8 Y2 Y2 80.32(9) . 10_544
O8 Y2 Y2 139.83(8) . 3_545
O8 Y2 O9 70.59(12) . .
O8 Y2 O12 142.26(10) . .
O8 Y2 O13 91.90(12) . .
O8 Y2 O14 143.75(12) . .
O8 Y2 O14 97.46(11) . 3_545
O8 Y2 O14 76.29(11) . 10_544
O9 Y2 Y2 145.81(8) . 12_444
O9 Y2 Y2 94.45(8) . 3_545
O9 Y2 Y2 94.31(9) . 10_544
O11 Y2 Y2 110.45(9) . 3_545
O11 Y2 Y2 172.75(9) . 10_544
O11 Y2 Y2 128.67(9) . 12_444
O11 Y2 O8 104.26(13) . .
O11 Y2 O9 82.13(13) . .
O11 Y2 O12 70.90(12) . .
O11 Y2 O13 72.85(13) . .
O11 Y2 O14 151.17(11) . 10_544
O11 Y2 O14 104.12(12) . .
O11 Y2 O14 138.20(12) . 3_545
O12 Y2 Y2 102.01(8) . 10_544
O12 Y2 Y2 102.01(8) . 12_444
O12 Y2 Y2 43.54(9) . 3_545
O12 Y2 O9 71.67(9) . .
O13 Y2 Y2 112.95(10) . 10_544
O13 Y2 Y2 67.91(9) . 12_444
O13 Y2 Y2 116.94(8) . 3_545
O13 Y2 O9 144.94(12) . .
O13 Y2 O12 120.20(9) . .
O14 Y2 Y2 82.63(7) 10_544 3_545
O14 Y2 Y2 33.96(7) 10_544 12_444
O14 Y2 Y2 34.94(7) 10_544 10_544
O14 Y2 Y2 34.67(8) 3_545 10_544
O14 Y2 Y2 42.60(7) 3_545 3_545
O14 Y2 Y2 74.33(8) 3_545 12_444
O14 Y2 Y2 41.77(7) . 3_545
O14 Y2 Y2 35.02(8) . 12_444
O14 Y2 Y2 74.02(8) . 10_544
O14 Y2 O9 71.96(11) 3_545 .
O14 Y2 O9 135.64(11) . .
O14 Y2 O9 123.56(11) 10_544 .
O14 Y2 O12 70.07(10) 3_545 .
O14 Y2 O12 126.17(11) 10_544 .
O14 Y2 O12 69.44(10) . .
O14 Y2 O13 78.32(12) 10_544 .
O14 Y2 O13 142.13(12) 3_545 .
O14 Y2 O13 75.51(11) . .
O14 Y2 O14 67.97(12) . 10_544
O14 Y2 O14 75.40(12) 3_545 .
O14 Y2 O14 68.58(12) 3_545 10_544
C45 O8 Y2 130.5(4) . .
C51 O9 Y2 134.2(3) . .
C74 O11 Y2 128.1(3) . .
Y2 O12 Y2 92.93(17) . 3_545
C80 O12 Y2 133.54(9) . .
C80 O12 Y2 133.54(9) . 3_545
Y2 O14 Y2 110.04(12) . 12_444
Y2 O14 Y2 111.36(13) 3_545 12_444
Y2 O14 Y2 95.63(10) 3_545 .
O8 C45 C46 120.3(5) . .
O8 C45 C50 121.7(4) . .
C50 C45 C46 117.9(5) . .
C45 C46 C58 121.7(5) . .
C47 C46 C45 117.5(6) . .
C47 C46 C58 120.8(5) . .
C46 C47 C48 124.5(6) . .
C47 C48 C62 119.3(6) . .
C49 C48 C47 117.1(5) . .
C49 C48 C62 123.6(7) . .
C48 C49 C50 122.5(6) . .
C45 C50 C49 120.2(5) . .
C45 C50 C51 120.1(5) . .
C49 C50 C51 119.7(5) . .
O9 C51 C50 119.9(4) . .
O9 C51 C52 118.0(5) . .
C50 C51 C52 122.1(4) . .
C53 C52 C51 119.7(5) . .
C53 C52 C57 119.1(5) . .
C57 C52 C51 121.2(5) . .
C54 C53 C52 121.6(7) . .
C53 C54 C55 117.0(6) . .
C53 C54 C66 122.4(8) . .
C55 C54 C66 120.6(7) . .
C54 C55 C56 125.2(6) . .
C55 C56 C57 115.4(7) . .
C55 C56 C70 121.3(7) . .
C57 C56 C70 123.3(8) . .
O10 C57 C52 121.4(5) . .
O10 C57 C56 117.0(6) . .
C52 C57 C56 121.5(6) . .
C46 C58 C60 110.4(6) . .
C46 C58 C61 113.0(5) . .
C59 C58 C46 110.2(6) . .
C59 C58 C60 108.2(6) . .
C59 C58 C61 108.1(6) . .
C60 C58 C61 106.7(6) . .
C48 C62 C65 109.2(7) . .
C63 C62 C48 113.0(6) . .
C63 C62 C64 107.0(7) . .
C63 C62 C65 107.9(7) . .
C64 C62 C48 110.0(6) . .
C64 C62 C65 109.6(7) . .
C54 C66 C67 108.3(6) . .
C54 C66 C69 105.9(9) . .
C67 C66 C69 109.5(8) . .
C68 C66 C54 113.0(7) . .
C68 C66 C67 109.2(10) . .
C68 C66 C69 110.7(8) . .
C56 C70 C72 113.2(7) . .
C71 C70 C56 113.6(10) . .
C71 C70 C72 106.3(9) . .
C71 C70 C73 108.4(10) . .
C73 C70 C56 107.7(8) . .
C73 C70 C72 107.4(11) . .
O11 C74 C75 120.4(5) . .
O11 C74 C79 121.7(5) . .
C79 C74 C75 117.9(5) . .
C74 C75 C81 120.6(6) . .
C76 C75 C74 117.8(6) . .
C76 C75 C81 121.6(6) . .
C75 C76 C77 124.4(6) . .
C76 C77 C85 119.8(6) . .
C78 C77 C76 117.4(6) . .
C78 C77 C85 122.7(6) . .
C77 C78 C79 121.2(6) . .
C74 C79 C80 121.7(5) . .
C78 C79 C74 120.2(5) . .
C78 C79 C80 118.1(5) . .
O12 C80 C79 119.2(4) . .
O12 C80 C79 119.2(4) . 3_545
C79 C80 C79 121.5(7) . 3_545
C75 C81 C82 112.5(6) . .
C75 C81 C83 110.5(5) . .
C75 C81 C84 111.0(6) . .
C83 C81 C82 107.3(6) . .
C83 C81 C84 108.5(6) . .
C84 C81 C82 107.0(6) . .
C86 C85 C77 108.1(7) . .
C86 C85 C87 109.9(7) . .
C86 C85 C88 107.9(9) . .
C87 C85 C77 110.4(7) . .
C88 C85 C77 111.3(6) . .
C88 C85 C87 109.3(8) . .
Cl0A C89 Cl4 109.3(8) . .
Cl1 C90 Cl2 96.2(8) . .

loop_
_geom_bond_atom_site_label_1
_geom_bond_atom_site_label_2
_geom_bond_distance
_geom_bond_site_symmetry_2
Y1 Y1 3.9013(8) 2
Y1 Y1 3.9014(8) 4
Y1 Y1 3.4854(8) 3
Y1 O1 2.251(3) .
Y1 O2 2.445(3) .
Y1 O4 2.213(4) .
Y1 O5 2.396(4) .
Y1 O6 2.381(3) .
Y1 O6 2.398(3) 2
Y1 O6 2.332(3) 3
Y1 O7 2.393(3) .
O1 C1 1.323(6) .
O2 C7 1.266(6) .
O3 C13 1.334(7) .
O4 C30 1.309(7) .
O5 Y1 2.396(4) 3
O5 C36 1.292(10) .
O6 Y1 2.332(3) 3
O6 Y1 2.399(3) 4
C1 C2 1.421(7) .
C1 C6 1.406(8) .
C2 C3 1.380(9) .
C2 C14 1.514(9) .
C3 C4 1.397(10) .
C4 C5 1.407(9) .
C4 C18 1.520(9) .
C5 C6 1.386(8) .
C6 C7 1.460(7) .
C7 C8 1.492(7) .
C8 C9 1.401(8) .
C8 C13 1.414(8) .
C9 C10 1.375(8) .
C10 C11 1.397(9) .
C10 C22 1.553(10) .
C11 C12 1.386(9) .
C12 C13 1.417(8) .
C12 C26 1.536(9) .
C14 C15 1.523(10) .
C14 C16 1.538(9) .
C14 C17 1.523(10) .
C18 C19 1.546(11) .
C18 C20 1.506(13) .
C18 C21 1.486(11) .
C22 C23 1.469(12) .
C22 C24 1.499(12) .
C22 C25 1.563(12) .
C26 C27 1.553(11) .
C26 C28 1.527(11) .
C26 C29 1.551(10) .
C30 C31 1.436(8) .
C30 C35 1.423(7) .
C31 C32 1.391(9) .
C31 C37 1.535(8) .
C32 C33 1.402(8) .
C33 C34 1.363(8) .
C33 C41 1.533(9) .
C34 C35 1.409(8) .
C35 C36 1.472(7) .
C36 C35 1.472(7) 3
C37 C38 1.536(10) .
C37 C39 1.514(10) .
C37 C40 1.554(9) .
C41 C42 1.524(9) .
C41 C43 1.562(10) .
C41 C44 1.527(10) .
Y2 Y2 3.4979(7) 3_545
Y2 Y2 3.9033(8) 12_444
Y2 Y2 3.9032(8) 10_544
Y2 O8 2.248(3) .
Y2 O9 2.429(3) .
Y2 O11 2.224(4) .
Y2 O12 2.413(3) .
Y2 O13 2.394(3) .
Y2 O14 2.341(3) 3_545
Y2 O14 2.385(3) 10_544
Y2 O14 2.379(3) .
O8 C45 1.316(6) .
O9 C51 1.256(6) .
O10 C57 1.344(8) .
O11 C74 1.308(7) .
O12 Y2 2.413(3) 3_545
O12 C80 1.256(9) .
O14 Y2 2.341(3) 3_545
O14 Y2 2.385(3) 12_444
C45 C46 1.434(7) .
C45 C50 1.410(8) .
C46 C47 1.394(8) .
C46 C58 1.524(9) .
C47 C48 1.395(9) .
C48 C49 1.345(8) .
C48 C62 1.537(8) .
C49 C50 1.415(8) .
C50 C51 1.471(7) .
C51 C52 1.477(7) .
C52 C53 1.399(8) .
C52 C57 1.404(9) .
C53 C54 1.383(9) .
C54 C55 1.390(11) .
C54 C66 1.522(10) .
C55 C56 1.395(11) .
C56 C57 1.414(8) .
C56 C70 1.520(12) .
C58 C59 1.522(9) .
C58 C60 1.530(9) .
C58 C61 1.555(9) .
C62 C63 1.503(11) .
C62 C64 1.521(10) .
C62 C65 1.537(11) .
C66 C67 1.551(13) .
C66 C68 1.497(14) .
C66 C69 1.591(16) .
C70 C71 1.475(12) .
C70 C72 1.546(14) .
C70 C73 1.507(13) .
C74 C75 1.444(8) .
C74 C79 1.426(7) .
C75 C76 1.375(9) .
C75 C81 1.502(9) .
C76 C77 1.412(9) .
C77 C78 1.368(9) .
C77 C85 1.557(9) .
C78 C79 1.421(8) .
C79 C80 1.449(6) .
C80 C79 1.449(6) 3_545
C81 C82 1.559(9) .
C81 C83 1.522(9) .
C81 C84 1.540(10) .
C85 C86 1.500(11) .
C85 C87 1.523(12) .
C85 C88 1.501(12) .
Cl0A C89 1.701(14) .
Cl4 C89 1.738(13) .
Cl1 C90 1.761(17) .
Cl2 C90 1.827(17) .

loop_
_twin_individual_id
_twin_individual_mass_fraction_refined
1 0.748(6)
2 0.252(6)
